data_8103578
loop_
_publ_author_name
'Maurer, H.M.'
'Weiss, A.'

_publ_section_title
;
 The crystal structure of diamminesilver dinitroargentate (Ag (N H3)2) Ag
 (N O2)2
;
_journal_name_full
;
Zeitschrift fuer Kristallographie, Kristallgeometrie, Kristallphysik, 
Kristallchemie (145,1977-148,1979)
;
_journal_page_first 227
_journal_page_last 240
_journal_volume 146
_journal_year 1977
_chemical_formula_sum 'Ag2 H6 N4 O4'
_chemical_name_systematic '(Ag (N H3)2) Ag (N O2)2'
_space_group_IT_number 81
_symmetry_space_group_name_Hall 'P -4'
_symmetry_space_group_name_H-M 'P -4'
_cell_angle_alpha 90
_cell_angle_beta 90
_cell_angle_gamma 90
_cell_formula_units_Z 4
_cell_length_a 9.633
_cell_length_b 9.633
_cell_length_c 8.33
_cell_volume 772.980
_citation_journal_id_ASTM ZKKKAJ
_cod_data_source_file Maurer_ZKKKAJ_1977_249.cif
_cod_data_source_block H6Ag2N4O4
_cod_original_cell_volume 772.9798
_cod_original_formula_sum 'H6 Ag2 N4 O4'
_cod_database_code 8103578

loop_
_symmetry_equiv_pos_as_xyz
x,y,z
y,-x,-z
-x,-y,z
-y,x,-z

loop_
_atom_site_label
_atom_site_type_symbol
_atom_site_fract_x
_atom_site_fract_y
_atom_site_fract_z
_atom_site_occupancy
_atom_site_U_iso_or_equiv
N5 N+3 0.1984 -0.0422 0.1278 0.911 0.0
O8 O-2 0.2542 -0.0307 0.0158 0.089 0.0
N6 N+3 0.2801 -0.0402 0.1591 0.089 0.0
N2 N-3 0.2558 -0.0603 0.6238 1 0.0
O7 O-2 0.1793 -0.0393 0.2485 0.089 0.0
Ag3 Ag+1 0.5 0 0.2552 1 0.0
N1 N-3 0.4184 0.2436 0.8896 1 0.0
O2 O-2 0.4301 0.1938 0.456 0.911 0.0
N4 N+3 0.4477 0.2174 0.3495 0.089 0.0
O5 O-2 0.2165 -0.0793 0.2667 0.911 0.0
N3 N+3 0.4439 0.2986 0.3759 0.911 0.0
O4 O-2 0.4069 0.24 0.4862 0.089 0.0
Ag2 Ag+1 0.3532 0.0764 0.7509 0.089 0.0
Ag1 Ag+1 0.57958 0.14916 0.75711 0.911 0.0
Ag4 Ag+1 0.5 0.5 0.5 1 0.0
O1 O-2 0.4805 0.2792 0.2352 0.911 0.0
O6 O-2 0.3036 -0.0107 0.0538 0.911 0.0
O3 O-2 0.4769 0.3203 0.2701 0.089 0.0
Ag5 Ag+1 0 0 0 1 0.0
